data_7714368
loop_
_publ_author_name
'Ding, Bo'
'Liu, Zhong-Yi'
'Gong, Xin-JIng'
'Tang, Hui-Min'
'Wang, Xiu-Guang'
'Liu, Zheng-Yu'
'Dong, Hui-Ming'
'Liu, Jing'
'Yang, En-Cui'

_publ_section_title
;
 Interlayer interaction force-tuned magnetic responses in
 CoII-tetrazolate-carboxylate system from canted antiferromagnet to
 field-induced metamagnet
;
_journal_name_full 'Dalton Transactions'
_journal_paper_doi 10.1039/D3DT02851H
_journal_year 2023
_chemical_formula_moiety '0.25(C32 H24 Co8 N24 O20)'
_chemical_formula_sum 'C8 H6 Co2 N6 O5'
_chemical_formula_weight 384.05
_space_group_crystal_system orthorhombic
_space_group_IT_number 62
_space_group_name_Hall '-P 2ac 2n'
_space_group_name_H-M_alt 'P n m a'
_atom_sites_solution_hydrogens mixed
_atom_sites_solution_primary direct
_audit_creation_date 2023-10-11
_audit_creation_method
;
Olex2 1.2-beta
(compiled 2018.05.29 svn.r3508 for OlexSys, GUI svn.r5506)
;
_audit_update_record
;
2023-10-16 deposited with the CCDC.	2023-11-01 downloaded from the CCDC.
;
_cell_angle_alpha 90
_cell_angle_beta 90
_cell_angle_gamma 90
_cell_formula_units_Z 4
_cell_length_a 11.0584(13)
_cell_length_b 6.5961(7)
_cell_length_c 16.3424(18)
_cell_measurement_reflns_used 2170
_cell_measurement_temperature 173(2)
_cell_measurement_theta_max 28.41
_cell_measurement_theta_min 2.22
_cell_volume 1192.1(2)
_computing_cell_refinement 'Bruker SAINT'
_computing_data_collection 'Bruker APEX2'
_computing_data_reduction 'Bruker SAINT'
_computing_molecular_graphics 'Olex2 (Dolomanov et al., 2009)'
_computing_publication_material 'Olex2 (Dolomanov et al., 2009)'
_computing_structure_refinement 'ShelXL (Sheldrick, 2015)'
_computing_structure_solution 'XS (Sheldrick, 2008)'
_diffrn_ambient_temperature 173.15
_diffrn_measured_fraction_theta_full 0.981
_diffrn_measured_fraction_theta_max 0.981
_diffrn_measurement_device_type 'Bruker APEX-II CCD'
_diffrn_measurement_method '\f and \w scans'
_diffrn_radiation_monochromator graphite
_diffrn_radiation_type MoK\a
_diffrn_radiation_wavelength 0.71073
_diffrn_reflns_av_R_equivalents 0.0313
_diffrn_reflns_av_unetI/netI 0.0219
_diffrn_reflns_Laue_measured_fraction_full 0.981
_diffrn_reflns_Laue_measured_fraction_max 0.981
_diffrn_reflns_limit_h_max 9
_diffrn_reflns_limit_h_min -13
_diffrn_reflns_limit_k_max 7
_diffrn_reflns_limit_k_min -7
_diffrn_reflns_limit_l_max 18
_diffrn_reflns_limit_l_min -19
_diffrn_reflns_number 5718
_diffrn_reflns_point_group_measured_fraction_full 0.981
_diffrn_reflns_point_group_measured_fraction_max 0.981
_diffrn_reflns_theta_full 25.003
_diffrn_reflns_theta_max 25.003
_diffrn_reflns_theta_min 2.224
_diffrn_standards_number 0
_exptl_absorpt_coefficient_mu 2.817
_exptl_absorpt_correction_T_max 0.7457
_exptl_absorpt_correction_T_min 0.6542
_exptl_absorpt_correction_type multi-scan
_exptl_absorpt_process_details
'SADABS-2008/1 (Bruker,2008) was used for absorption correction. wR2(int) was 0.1022 before and 0.0437 after correction. The Ratio of minimum to maximum transmission is 0.8773. The \l/2 correction factor is 0.0015.'
_exptl_crystal_colour red
_exptl_crystal_colour_primary red
_exptl_crystal_density_diffrn 2.140
_exptl_crystal_density_method 'not measured'
_exptl_crystal_description block
_exptl_crystal_F_000 760
_exptl_crystal_size_max 0.19
_exptl_crystal_size_mid 0.14
_exptl_crystal_size_min 0.13
_refine_diff_density_max 0.915
_refine_diff_density_min -0.406
_refine_diff_density_rms 0.088
_refine_ls_extinction_method none
_refine_ls_goodness_of_fit_ref 1.102
_refine_ls_hydrogen_treatment constr
_refine_ls_matrix_type full
_refine_ls_number_parameters 118
_refine_ls_number_reflns 1128
_refine_ls_number_restraints 0
_refine_ls_restrained_S_all 1.102
_refine_ls_R_factor_all 0.0333
_refine_ls_R_factor_gt 0.0287
_refine_ls_shift/su_max 0.000
_refine_ls_shift/su_mean 0.000
_refine_ls_structure_factor_coef Fsqd
_refine_ls_weighting_details 'w=1/[\s^2^(Fo^2^)+(0.0170P)^2^+3.7456P] where P=(Fo^2^+2Fc^2^)/3'
_refine_ls_weighting_scheme calc
_refine_ls_wR_factor_gt 0.0630
_refine_ls_wR_factor_ref 0.0661
_reflns_Friedel_coverage 0.000
_reflns_number_gt 1014
_reflns_number_total 1128
_reflns_threshold_expression 'I > 2\s(I)'
_cod_data_source_file d3dt02851h2.cif
_cod_data_source_block n120515f
_cod_database_code 7714368
_shelx_shelxl_version_number 2018/3
_shelx_space_group_comment
;
The symmetry employed for this shelxl refinement is uniquely defined
by the following loop, which should always be used as a source of
symmetry information in preference to the above space-group names.
They are only intended as comments.
;
_shelx_estimated_absorpt_t_max 0.711
_shelx_estimated_absorpt_t_min 0.617
_olex2_refinement_description
;
1. Fixed Uiso
 At 1.2 times of:
  All C(H) groups, All C(H,H) groups
 At 1.5 times of:
  All O(H) groups
2.a Riding coordinates:
 O4(H4), C2(H2a,H2b)
2.b Aromatic/amide H refined with riding coordinates:
 C5(H5), C6(H6)
;
_olex2_submission_special_instructions 'No special instructions were received'

loop_
_space_group_symop_operation_xyz
'x, y, z'
'-x+1/2, -y, z+1/2'
'-x, y+1/2, -z'
'x+1/2, -y+1/2, -z+1/2'
'-x, -y, -z'
'x-1/2, y, -z-1/2'
'x, -y-1/2, z'
'-x-1/2, y-1/2, z-1/2'

loop_
_atom_site_label
_atom_site_type_symbol
_atom_site_fract_x
_atom_site_fract_y
_atom_site_fract_z
_atom_site_U_iso_or_equiv
_atom_site_adp_type
_atom_site_occupancy
_atom_site_site_symmetry_order
_atom_site_calc_flag
_atom_site_refinement_flags_posn
_atom_site_refinement_flags_adp
_atom_site_refinement_flags_occupancy
_atom_site_disorder_assembly
_atom_site_disorder_group
Co1 Co 0.01082(5) 0.250000 0.80402(3) 0.00940(17) Uani 1 2 d S T P . .
Co2 Co 0.000000 0.000000 1.000000 0.01091(17) Uani 1 2 d S T P . .
O1 O 0.1928(3) 0.250000 0.77626(17) 0.0206(8) Uani 1 2 d S T P . .
O2 O 0.3305(3) 0.250000 0.67591(18) 0.0199(7) Uani 1 2 d S T P . .
O3 O 0.31610(18) 0.0790(3) 0.50659(12) 0.0148(5) Uani 1 1 d . . . . .
O4 O 0.0495(3) 0.250000 0.93028(16) 0.0111(6) Uani 1 2 d S T P . .
H4 H 0.124748 0.250000 0.937049 0.017 Uiso 1 2 d RS T P . .
N1 N -0.0145(2) -0.1516(4) 0.88742(15) 0.0139(5) Uani 1 1 d . . . . .
N2 N 0.0105(3) -0.0825(4) 0.81254(15) 0.0197(6) Uani 1 1 d . . . . .
N3 N 0.0132(3) 0.250000 0.6712(2) 0.0108(7) Uani 1 2 d S T P . .
N4 N 0.0531(3) 0.250000 0.5029(2) 0.0149(8) Uani 1 2 d S T P . .
C1 C 0.0293(5) -0.250000 0.7674(3) 0.0251(12) Uani 1 2 d S T P . .
C2 C 0.0699(7) -0.250000 0.6806(3) 0.0418(16) Uani 1 2 d S T P . .
H2A H -0.002988 -0.250000 0.648524 0.050 Uiso 1 2 d RS T P . .
H2B H 0.116182 -0.127930 0.674203 0.050 Uiso 1 1 d R . . . .
C3 C 0.1251(4) 0.250000 0.6401(3) 0.0121(9) Uani 1 2 d S T P . .
C4 C 0.1457(4) 0.250000 0.5564(2) 0.0106(9) Uani 1 2 d S T P . .
C5 C -0.0566(4) 0.250000 0.5353(3) 0.0182(10) Uani 1 2 d S T P . .
H5 H -0.124094 0.250000 0.499341 0.022 Uiso 1 2 calc RS T P . .
C6 C -0.0784(4) 0.250000 0.6183(3) 0.0153(9) Uani 1 2 d S T P . .
H6 H -0.159246 0.250000 0.637993 0.018 Uiso 1 2 calc RS T P . .
C7 C 0.2255(4) 0.250000 0.7028(3) 0.0147(9) Uani 1 2 d S T P . .
C8 C 0.2719(4) 0.250000 0.5202(2) 0.0119(9) Uani 1 2 d S T P . .

loop_
_atom_site_aniso_label
_atom_site_aniso_U_11
_atom_site_aniso_U_22
_atom_site_aniso_U_33
_atom_site_aniso_U_23
_atom_site_aniso_U_13
_atom_site_aniso_U_12
Co1 0.0089(3) 0.0117(3) 0.0076(3) 0.000 0.0000(2) 0.000
Co2 0.0134(3) 0.0106(3) 0.0087(3) 0.0004(2) -0.0013(2) 0.0009(2)
O1 0.0106(15) 0.041(2) 0.0101(15) 0.000 -0.0011(12) 0.000
O2 0.0082(15) 0.038(2) 0.0135(15) 0.000 -0.0004(12) 0.000
O3 0.0132(10) 0.0145(12) 0.0167(10) -0.0010(9) 0.0021(8) 0.0004(10)
O4 0.0101(14) 0.0138(17) 0.0095(14) 0.000 -0.0001(11) 0.000
N1 0.0175(13) 0.0126(12) 0.0116(12) 0.0000(11) -0.0003(10) 0.0014(11)
N2 0.0324(16) 0.0126(14) 0.0140(13) -0.0002(11) -0.0012(11) 0.0018(13)
N3 0.0115(18) 0.0110(19) 0.0100(16) 0.000 0.0003(14) 0.000
N4 0.0126(18) 0.020(2) 0.0119(18) 0.000 -0.0006(14) 0.000
C1 0.044(3) 0.016(3) 0.015(2) 0.000 -0.001(2) 0.000
C2 0.077(5) 0.023(3) 0.026(3) 0.000 0.013(3) 0.000
C3 0.012(2) 0.010(2) 0.014(2) 0.000 0.0008(17) 0.000
C4 0.013(2) 0.007(2) 0.011(2) 0.000 0.0002(16) 0.000
C5 0.010(2) 0.026(3) 0.019(2) 0.000 -0.0039(18) 0.000
C6 0.009(2) 0.023(3) 0.014(2) 0.000 -0.0004(17) 0.000
C7 0.011(2) 0.015(2) 0.018(2) 0.000 -0.0008(18) 0.000
C8 0.010(2) 0.017(3) 0.009(2) 0.000 -0.0028(16) 0.000

loop_
_atom_type_symbol
_atom_type_description
_atom_type_scat_dispersion_real
_atom_type_scat_dispersion_imag
_atom_type_scat_source
C C 0.0033 0.0016 'International Tables Vol C Tables 4.2.6.8 and 6.1.1.4'
H H 0.0000 0.0000 'International Tables Vol C Tables 4.2.6.8 and 6.1.1.4'
Co Co 0.3494 0.9721 'International Tables Vol C Tables 4.2.6.8 and 6.1.1.4'
N N 0.0061 0.0033 'International Tables Vol C Tables 4.2.6.8 and 6.1.1.4'
O O 0.0106 0.0060 'International Tables Vol C Tables 4.2.6.8 and 6.1.1.4'

loop_
_geom_angle_atom_site_label_1
_geom_angle_atom_site_label_2
_geom_angle_atom_site_label_3
_geom_angle
_geom_angle_site_symmetry_1
_geom_angle_site_symmetry_3
_geom_angle_publ_flag
O1 Co1 O4 91.00(11) . . ?
O1 Co1 N2 90.89(8) . . ?
O1 Co1 N2 90.89(8) . 7_565 ?
O1 Co1 N3 76.59(12) . . ?
O2 Co1 O1 176.64(12) 6_557 . ?
O2 Co1 O4 92.36(11) 6_557 . ?
O2 Co1 N2 89.32(8) 6_557 . ?
O2 Co1 N2 89.32(8) 6_557 7_565 ?
O2 Co1 N3 100.05(13) 6_557 . ?
O4 Co1 N2 86.46(7) . 7_565 ?
O4 Co1 N2 86.46(7) . . ?
O4 Co1 N3 167.59(13) . . ?
N2 Co1 N2 172.73(14) . 7_565 ?
N3 Co1 N2 93.63(7) . . ?
N3 Co1 N2 93.63(7) . 7_565 ?
O3 Co2 O3 180.0 2 6_557 ?
O4 Co2 O3 91.71(10) 5_557 2 ?
O4 Co2 O3 88.29(10) . 2 ?
O4 Co2 O3 91.71(10) . 6_557 ?
O4 Co2 O3 88.29(10) 5_557 6_557 ?
O4 Co2 O4 180.0 5_557 . ?
O4 Co2 N1 94.72(10) 5_557 . ?
O4 Co2 N1 94.72(10) . 5_557 ?
O4 Co2 N1 85.28(9) 5_557 5_557 ?
O4 Co2 N1 85.28(9) . . ?
N1 Co2 O3 90.03(9) 5_557 6_557 ?
N1 Co2 O3 89.97(9) 5_557 2 ?
N1 Co2 O3 90.03(9) . 2 ?
N1 Co2 O3 89.97(9) . 6_557 ?
N1 Co2 N1 180.0 5_557 . ?
C7 O1 Co1 119.5(3) . . ?
C7 O2 Co1 149.9(3) . 6_657 ?
C8 O3 Co2 127.7(2) . 2_554 ?
Co1 O4 H4 109.3 . . ?
Co2 O4 Co1 118.92(8) . . ?
Co2 O4 Co1 118.92(8) 3_557 . ?
Co2 O4 Co2 105.06(12) 3_557 . ?
Co2 O4 H4 100.9 3_557 . ?
Co2 O4 H4 100.9 . . ?
N1 N1 Co2 118.44(7) 7 . ?
N1 N1 N2 109.98(16) 7 . ?
N2 N1 Co2 128.6(2) . . ?
N1 N2 Co1 113.55(19) . . ?
N1 N2 C1 104.7(3) . . ?
C1 N2 Co1 141.7(2) . . ?
C3 N3 Co1 113.0(3) . . ?
C6 N3 Co1 129.7(3) . . ?
C6 N3 C3 117.2(4) . . ?
C5 N4 C4 115.9(4) . . ?
N2 C1 N2 110.5(4) 7 . ?
N2 C1 C2 124.7(2) 7 . ?
N2 C1 C2 124.7(2) . . ?
C1 C2 H2A 105.5 . . ?
C1 C2 H2B 105.29(18) . 7 ?
C1 C2 H2B 105.3 . . ?
H2A C2 H2B 112.9 . 7 ?
H2A C2 H2B 112.9 . . ?
H2B C2 H2B 114.0 . 7 ?
N3 C3 C4 121.8(4) . . ?
N3 C3 C7 115.0(4) . . ?
C4 C3 C7 123.2(4) . . ?
N4 C4 C3 121.0(4) . . ?
N4 C4 C8 116.5(3) . . ?
C3 C4 C8 122.4(4) . . ?
N4 C5 H5 118.2 . . ?
N4 C5 C6 123.6(4) . . ?
C6 C5 H5 118.2 . . ?
N3 C6 C5 120.4(4) . . ?
N3 C6 H6 119.8 . . ?
C5 C6 H6 119.8 . . ?
O1 C7 C3 115.9(4) . . ?
O2 C7 O1 127.5(4) . . ?
O2 C7 C3 116.6(4) . . ?
O3 C8 O3 129.1(4) . 7_565 ?
O3 C8 C4 115.5(2) 7_565 . ?
O3 C8 C4 115.5(2) . . ?

loop_
_geom_bond_atom_site_label_1
_geom_bond_atom_site_label_2
_geom_bond_distance
_geom_bond_site_symmetry_2
_geom_bond_publ_flag
Co1 O1 2.063(3) . ?
Co1 O2 2.021(3) 6_557 ?
Co1 O4 2.107(3) . ?
Co1 N2 2.198(3) 7_565 ?
Co1 N2 2.197(3) . ?
Co1 N3 2.171(3) . ?
Co2 O3 2.102(2) 2 ?
Co2 O3 2.102(2) 6_557 ?
Co2 O4 2.0776(17) 5_557 ?
Co2 O4 2.0777(17) . ?
Co2 N1 2.100(2) 5_557 ?
Co2 N1 2.100(2) . ?
O1 C7 1.254(5) . ?
O2 C7 1.241(5) . ?
O3 C8 1.249(3) . ?
O4 H4 0.8399 . ?
N1 N1 1.297(5) 7 ?
N1 N2 1.335(4) . ?
N2 C1 1.345(4) . ?
N3 C3 1.337(6) . ?
N3 C6 1.331(6) . ?
N4 C4 1.346(5) . ?
N4 C5 1.324(6) . ?
C1 C2 1.488(7) . ?
C2 H2A 0.9606 . ?
C2 H2B 0.9600 . ?
C2 H2B 0.9600 7 ?
C3 C4 1.386(6) . ?
C3 C7 1.511(6) . ?
C4 C8 1.516(6) . ?
C5 H5 0.9500 . ?
C5 C6 1.378(6) . ?
C6 H6 0.9500 . ?

loop_
_geom_torsion_atom_site_label_1
_geom_torsion_atom_site_label_2
_geom_torsion_atom_site_label_3
_geom_torsion_atom_site_label_4
_geom_torsion
_geom_torsion_site_symmetry_1
_geom_torsion_site_symmetry_2
_geom_torsion_site_symmetry_3
_geom_torsion_site_symmetry_4
_geom_torsion_publ_flag
Co1 O1 C7 O2 180.000(1) . . . . ?
Co1 O1 C7 C3 0.000(1) . . . . ?
Co1 O2 C7 O1 0.000(2) 6_657 . . . ?
Co1 O2 C7 C3 180.000(1) 6_657 . . . ?
Co1 N2 C1 N2 -178.55(11) . . . 7 ?
Co1 N2 C1 C2 3.6(9) . . . . ?
Co1 N3 C3 C4 180.000(1) . . . . ?
Co1 N3 C3 C7 0.000(1) . . . . ?
Co1 N3 C6 C5 180.000(1) . . . . ?
Co2 O3 C8 O3 26.6(6) 2_554 . . 7_565 ?
Co2 O3 C8 C4 -155.1(2) 2_554 . . . ?
Co2 N1 N2 Co1 -20.8(3) . . . . ?
Co2 N1 N2 C1 158.2(3) . . . . ?
N1 N1 N2 Co1 179.22(9) 7 . . . ?
N1 N1 N2 C1 -1.8(3) 7 . . . ?
N1 N2 C1 N2 3.0(5) . . . 7 ?
N1 N2 C1 C2 -174.9(5) . . . . ?
N3 C3 C4 N4 0.000(1) . . . . ?
N3 C3 C4 C8 180.000(1) . . . . ?
N3 C3 C7 O1 0.000(1) . . . . ?
N3 C3 C7 O2 180.000(1) . . . . ?
N4 C4 C8 O3 -89.3(3) . . . . ?
N4 C4 C8 O3 89.3(3) . . . 7_565 ?
N4 C5 C6 N3 0.000(1) . . . . ?
C3 N3 C6 C5 0.000(1) . . . . ?
C3 C4 C8 O3 90.7(3) . . . . ?
C3 C4 C8 O3 -90.7(3) . . . 7_565 ?
C4 N4 C5 C6 0.000(1) . . . . ?
C4 C3 C7 O1 180.000(1) . . . . ?
C4 C3 C7 O2 0.000(1) . . . . ?
C5 N4 C4 C3 0.000(1) . . . . ?
C5 N4 C4 C8 180.000(1) . . . . ?
C6 N3 C3 C4 0.000(1) . . . . ?
C6 N3 C3 C7 180.000(1) . . . . ?
C7 C3 C4 N4 180.000(1) . . . . ?
C7 C3 C4 C8 0.000(1) . . . . ?
